data_4026856
loop_
_publ_author_name
'Shaukat Ali'
'Ying-Xiu Li'
'Saeed Anwar'
'Fang Yang'
'Zi-Sheng Chen'
'Yong-Min Liang'

_publ_section_title
;
 One-Pot Access to Indolo[2,3-b]quinolines by Electrophile-Triggered
 Cross-Amination/Friedel-Crafts Alkylation of Indoles with
 1-(2-Tosylaminophenyl)ketones
;
_journal_name_full 'Journal of Organic Chemistry'
_journal_page_first 424
_journal_page_last 431
_journal_paper_doi 10.1021/jo202035p
_journal_volume 77
_journal_year 2012
_chemical_formula_sum 'C22 H15 Cl N2'
_chemical_formula_weight 342.81
_chemical_name_systematic
; 
 ? 
;
_space_group_IT_number 14
_symmetry_cell_setting monoclinic
_symmetry_space_group_name_Hall '-P 2yn'
_symmetry_space_group_name_H-M 'P 1 21/n 1'
_atom_sites_solution_hydrogens geom
_atom_sites_solution_primary direct
_atom_sites_solution_secondary difmap
_audit_creation_method SHELXL-97
_cell_angle_alpha 90.00
_cell_angle_beta 93.847(13)
_cell_angle_gamma 90.00
_cell_formula_units_Z 4
_cell_length_a 10.668(10)
_cell_length_b 7.081(7)
_cell_length_c 22.36(2)
_cell_measurement_reflns_used 1179
_cell_measurement_temperature 296(2)
_cell_measurement_theta_max 21.63
_cell_measurement_theta_min 3.02
_cell_volume 1685(3)
_computing_cell_refinement 'Bruker SAINT'
_computing_data_collection 'Bruker APEX2'
_computing_data_reduction 'Bruker SAINT'
_computing_molecular_graphics 'Bruker SHELXTL'
_computing_publication_material 'Bruker SHELXTL'
_computing_structure_refinement 'SHELXL-97 (Sheldrick, 2008)'
_computing_structure_solution 'SHELXS-97 (Sheldrick, 2008)'
_diffrn_ambient_temperature 296(2)
_diffrn_measured_fraction_theta_full 0.971
_diffrn_measured_fraction_theta_max 0.971
_diffrn_measurement_device_type 'Bruker APEX-II CCD'
_diffrn_measurement_method '\f and \w scans'
_diffrn_radiation_monochromator graphite
_diffrn_radiation_source 'fine-focus sealed tube'
_diffrn_radiation_type MoK\a
_diffrn_radiation_wavelength 0.71073
_diffrn_reflns_av_R_equivalents 0.0681
_diffrn_reflns_av_sigmaI/netI 0.1064
_diffrn_reflns_limit_h_max 12
_diffrn_reflns_limit_h_min -5
_diffrn_reflns_limit_k_max 8
_diffrn_reflns_limit_k_min -8
_diffrn_reflns_limit_l_max 26
_diffrn_reflns_limit_l_min -25
_diffrn_reflns_number 6348
_diffrn_reflns_theta_full 25.39
_diffrn_reflns_theta_max 25.39
_diffrn_reflns_theta_min 3.02
_exptl_absorpt_coefficient_mu 0.233
_exptl_absorpt_correction_T_max 0.9637
_exptl_absorpt_correction_T_min 0.9442
_exptl_absorpt_correction_type multi-scan
_exptl_absorpt_process_details SADABS
_exptl_crystal_colour yellow
_exptl_crystal_density_diffrn 1.351
_exptl_crystal_description block
_exptl_crystal_F_000 712
_exptl_crystal_size_max 0.25
_exptl_crystal_size_mid 0.23
_exptl_crystal_size_min 0.16
_refine_diff_density_max 0.287
_refine_diff_density_min -0.365
_refine_diff_density_rms 0.058
_refine_ls_extinction_method none
_refine_ls_goodness_of_fit_ref 1.070
_refine_ls_hydrogen_treatment constr
_refine_ls_matrix_type full
_refine_ls_number_parameters 227
_refine_ls_number_reflns 3016
_refine_ls_number_restraints 0
_refine_ls_restrained_S_all 1.070
_refine_ls_R_factor_all 0.1266
_refine_ls_R_factor_gt 0.0783
_refine_ls_shift/su_max 0.000
_refine_ls_shift/su_mean 0.000
_refine_ls_structure_factor_coef Fsqd
_refine_ls_weighting_details 'calc w=1/[\s^2^(Fo^2^)+(0.0644P)^2^+2.0119P] where P=(Fo^2^+2Fc^2^)/3'
_refine_ls_weighting_scheme calc
_refine_ls_wR_factor_gt 0.1925
_refine_ls_wR_factor_ref 0.2213
_reflns_number_gt 1783
_reflns_number_total 3016
_reflns_threshold_expression >2sigma(I)
_cod_data_source_file jo202035p_si_002.cif
_cod_data_source_block p21n
_cod_database_code 4026856

loop_
_symmetry_equiv_pos_as_xyz
'x, y, z'
'-x+1/2, y+1/2, -z+1/2'
'-x, -y, -z'
'x-1/2, -y-1/2, z-1/2'

loop_
_atom_site_label
_atom_site_type_symbol
_atom_site_fract_x
_atom_site_fract_y
_atom_site_fract_z
_atom_site_U_iso_or_equiv
_atom_site_adp_type
_atom_site_occupancy
_atom_site_symmetry_multiplicity
_atom_site_calc_flag
_atom_site_refinement_flags
C1 C 1.2138(4) 0.3570(6) 0.8950(2) 0.0454(11) Uani 1 1 d .
C2 C 1.3052(5) 0.3978(8) 0.8563(2) 0.0615(14) Uani 1 1 d .
H2 H 1.3891 0.4109 0.8700 0.074 Uiso 1 1 calc R
C3 C 1.2672(5) 0.4185(9) 0.7965(2) 0.0703(16) Uani 1 1 d .
H3 H 1.3274 0.4482 0.7697 0.084 Uiso 1 1 calc R
C4 C 1.1449(5) 0.3973(9) 0.7747(2) 0.0687(16) Uani 1 1 d .
H4 H 1.1236 0.4126 0.7339 0.082 Uiso 1 1 calc R
C5 C 1.0531(5) 0.3533(7) 0.8131(2) 0.0574(14) Uani 1 1 d .
H5 H 0.9702 0.3363 0.7984 0.069 Uiso 1 1 calc R
C6 C 1.0864(4) 0.3347(6) 0.87422(19) 0.0424(11) Uani 1 1 d .
C7 C 1.0177(4) 0.2932(6) 0.92680(19) 0.0390(10) Uani 1 1 d .
C8 C 1.1100(4) 0.2922(6) 0.9768(2) 0.0409(11) Uani 1 1 d .
C9 C 0.9678(4) 0.2198(6) 1.04381(19) 0.0399(10) Uani 1 1 d .
C10 C 0.8678(4) 0.2140(6) 0.99780(19) 0.0375(10) Uani 1 1 d .
C11 C 0.7445(4) 0.1746(6) 1.01424(19) 0.0421(11) Uani 1 1 d .
H11 H 0.6780 0.1725 0.9852 0.051 Uiso 1 1 calc R
C12 C 0.7235(4) 0.1399(7) 1.0726(2) 0.0492(12) Uani 1 1 d .
C13 C 0.8199(5) 0.1413(7) 1.1180(2) 0.0553(13) Uani 1 1 d .
H13 H 0.8032 0.1161 1.1575 0.066 Uiso 1 1 calc R
C14 C 0.9393(5) 0.1806(7) 1.1032(2) 0.0496(12) Uani 1 1 d .
H14 H 1.0039 0.1815 1.1333 0.060 Uiso 1 1 calc R
C15 C 1.3426(4) 0.3387(8) 0.9943(2) 0.0621(14) Uani 1 1 d .
H15A H 1.3267 0.3066 1.0348 0.093 Uiso 1 1 calc R
H15B H 1.3770 0.4638 0.9932 0.093 Uiso 1 1 calc R
H15C H 1.4012 0.2503 0.9794 0.093 Uiso 1 1 calc R
C16 C 0.8953(4) 0.2542(6) 0.93724(19) 0.0405(11) Uani 1 1 d .
C17 C 0.7951(4) 0.2519(7) 0.88741(19) 0.0430(11) Uani 1 1 d .
C18 C 0.7542(4) 0.4192(8) 0.8598(2) 0.0584(13) Uani 1 1 d .
H18 H 0.7870 0.5342 0.8735 0.070 Uiso 1 1 calc R
C19 C 0.6645(5) 0.4149(10) 0.8118(2) 0.0731(17) Uani 1 1 d .
H19 H 0.6367 0.5275 0.7941 0.088 Uiso 1 1 calc R
C20 C 0.6163(5) 0.2474(11) 0.7902(2) 0.0744(18) Uani 1 1 d .
H20 H 0.5572 0.2457 0.7577 0.089 Uiso 1 1 calc R
C21 C 0.6564(5) 0.0811(9) 0.8173(2) 0.0694(16) Uani 1 1 d .
H21 H 0.6238 -0.0333 0.8029 0.083 Uiso 1 1 calc R
C22 C 0.7447(4) 0.0824(8) 0.8655(2) 0.0549(13) Uani 1 1 d .
H22 H 0.7705 -0.0309 0.8833 0.066 Uiso 1 1 calc R
Cl1 Cl 0.57145(12) 0.0909(2) 1.09261(6) 0.0732(5) Uani 1 1 d .
N1 N 1.2260(3) 0.3316(5) 0.95711(16) 0.0466(10) Uani 1 1 d .
N2 N 1.0900(3) 0.2568(5) 1.03347(16) 0.0429(9) Uani 1 1 d .

loop_
_atom_site_aniso_label
_atom_site_aniso_U_11
_atom_site_aniso_U_22
_atom_site_aniso_U_33
_atom_site_aniso_U_23
_atom_site_aniso_U_13
_atom_site_aniso_U_12
C1 0.047(3) 0.036(3) 0.054(3) 0.005(2) 0.011(2) 0.005(2)
C2 0.055(3) 0.058(4) 0.073(4) 0.006(3) 0.012(3) 0.003(3)
C3 0.064(3) 0.086(5) 0.064(3) 0.019(3) 0.027(3) 0.014(3)
C4 0.061(3) 0.088(5) 0.058(3) 0.014(3) 0.011(3) 0.012(3)
C5 0.055(3) 0.065(4) 0.052(3) 0.003(3) 0.005(2) 0.003(3)
C6 0.049(3) 0.035(3) 0.044(3) 0.004(2) 0.008(2) 0.005(2)
C7 0.043(2) 0.026(3) 0.048(3) -0.0026(19) 0.001(2) 0.0030(19)
C8 0.045(3) 0.025(3) 0.052(3) -0.001(2) 0.003(2) 0.002(2)
C9 0.049(3) 0.024(2) 0.047(3) -0.001(2) 0.005(2) 0.0056(19)
C10 0.042(2) 0.021(2) 0.049(3) -0.0004(19) 0.0018(19) 0.0013(18)
C11 0.042(2) 0.036(3) 0.048(3) 0.004(2) 0.003(2) 0.000(2)
C12 0.050(3) 0.045(3) 0.054(3) 0.004(2) 0.011(2) 0.007(2)
C13 0.070(3) 0.049(3) 0.048(3) 0.005(2) 0.013(3) 0.007(3)
C14 0.063(3) 0.041(3) 0.045(3) -0.001(2) 0.003(2) 0.009(2)
C15 0.046(3) 0.062(4) 0.077(3) -0.001(3) -0.004(2) -0.001(3)
C16 0.049(3) 0.026(3) 0.046(3) 0.001(2) 0.000(2) 0.002(2)
C17 0.039(2) 0.048(3) 0.043(2) 0.002(2) 0.0090(19) 0.001(2)
C18 0.061(3) 0.052(3) 0.061(3) 0.007(3) -0.003(2) 0.002(3)
C19 0.068(4) 0.082(5) 0.067(4) 0.017(3) -0.008(3) 0.010(3)
C20 0.059(3) 0.110(6) 0.053(3) -0.002(4) -0.005(3) -0.007(4)
C21 0.061(3) 0.081(5) 0.066(3) -0.015(3) 0.001(3) -0.015(3)
C22 0.056(3) 0.053(3) 0.056(3) -0.004(3) 0.003(2) -0.005(3)
Cl1 0.0574(8) 0.0951(12) 0.0690(9) 0.0109(8) 0.0186(6) -0.0010(8)
N1 0.043(2) 0.042(2) 0.055(2) 0.0024(19) 0.0003(17) 0.0008(18)
N2 0.047(2) 0.033(2) 0.048(2) -0.0010(17) 0.0019(17) 0.0006(17)

loop_
_atom_type_symbol
_atom_type_description
_atom_type_scat_dispersion_real
_atom_type_scat_dispersion_imag
_atom_type_scat_source
C C 0.0033 0.0016 'International Tables Vol C Tables 4.2.6.8 and 6.1.1.4'
H H 0.0000 0.0000 'International Tables Vol C Tables 4.2.6.8 and 6.1.1.4'
N N 0.0061 0.0033 'International Tables Vol C Tables 4.2.6.8 and 6.1.1.4'
Cl Cl 0.1484 0.1585 'International Tables Vol C Tables 4.2.6.8 and 6.1.1.4'

loop_
_geom_angle_atom_site_label_1
_geom_angle_atom_site_label_2
_geom_angle_atom_site_label_3
_geom_angle
C2 C1 N1 129.0(4)
C2 C1 C6 121.4(4)
N1 C1 C6 109.6(4)
C1 C2 C3 117.2(5)
C1 C2 H2 121.4
C3 C2 H2 121.4
C4 C3 C2 122.9(5)
C4 C3 H3 118.5
C2 C3 H3 118.5
C3 C4 C5 120.1(5)
C3 C4 H4 119.9
C5 C4 H4 119.9
C4 C5 C6 119.1(5)
C4 C5 H5 120.4
C6 C5 H5 120.4
C5 C6 C1 119.2(4)
C5 C6 C7 134.5(4)
C1 C6 C7 106.3(4)
C16 C7 C8 118.5(4)
C16 C7 C6 135.6(4)
C8 C7 C6 105.8(4)
N2 C8 N1 123.6(4)
N2 C8 C7 126.7(4)
N1 C8 C7 109.7(4)
N2 C9 C14 117.8(4)
N2 C9 C10 123.9(4)
C14 C9 C10 118.3(4)
C11 C10 C9 118.6(4)
C11 C10 C16 122.4(4)
C9 C10 C16 118.9(4)
C12 C11 C10 120.0(4)
C12 C11 H11 120.0
C10 C11 H11 120.0
C11 C12 C13 122.3(4)
C11 C12 Cl1 119.8(4)
C13 C12 Cl1 117.9(4)
C14 C13 C12 118.7(4)
C14 C13 H13 120.6
C12 C13 H13 120.6
C13 C14 C9 122.1(4)
C13 C14 H14 119.0
C9 C14 H14 119.0
N1 C15 H15A 109.5
N1 C15 H15B 109.5
H15A C15 H15B 109.5
N1 C15 H15C 109.5
H15A C15 H15C 109.5
H15B C15 H15C 109.5
C7 C16 C10 117.3(4)
C7 C16 C17 121.2(4)
C10 C16 C17 121.5(4)
C22 C17 C18 118.4(4)
C22 C17 C16 120.9(4)
C18 C17 C16 120.6(4)
C19 C18 C17 120.2(5)
C19 C18 H18 119.9
C17 C18 H18 119.9
C20 C19 C18 121.0(6)
C20 C19 H19 119.5
C18 C19 H19 119.5
C19 C20 C21 119.2(5)
C19 C20 H20 120.4
C21 C20 H20 120.4
C20 C21 C22 120.8(5)
C20 C21 H21 119.6
C22 C21 H21 119.6
C21 C22 C17 120.5(5)
C21 C22 H22 119.8
C17 C22 H22 119.8
C8 N1 C1 108.6(3)
C8 N1 C15 125.6(4)
C1 N1 C15 125.7(4)
C8 N2 C9 114.6(4)

loop_
_geom_bond_atom_site_label_1
_geom_bond_atom_site_label_2
_geom_bond_distance
C1 C2 1.377(7)
C1 N1 1.397(6)
C1 C6 1.416(6)
C2 C3 1.380(7)
C2 H2 0.9300
C3 C4 1.371(7)
C3 H3 0.9300
C4 C5 1.381(7)
C4 H4 0.9300
C5 C6 1.395(6)
C5 H5 0.9300
C6 C7 1.456(6)
C7 C16 1.370(6)
C7 C8 1.439(6)
C8 N2 1.324(5)
C8 N1 1.369(5)
C9 N2 1.364(5)
C9 C14 1.410(6)
C9 C10 1.432(6)
C10 C11 1.416(6)
C10 C16 1.433(6)
C11 C12 1.362(6)
C11 H11 0.9300
C12 C13 1.395(6)
C12 Cl1 1.746(5)
C13 C14 1.365(6)
C13 H13 0.9300
C14 H14 0.9300
C15 N1 1.449(6)
C15 H15A 0.9600
C15 H15B 0.9600
C15 H15C 0.9600
C16 C17 1.491(6)
C17 C22 1.392(6)
C17 C18 1.392(6)
C18 C19 1.389(7)
C18 H18 0.9300
C19 C20 1.367(8)
C19 H19 0.9300
C20 C21 1.379(8)
C20 H20 0.9300
C21 C22 1.382(7)
C21 H21 0.9300
C22 H22 0.9300

loop_
_geom_torsion_atom_site_label_1
_geom_torsion_atom_site_label_2
_geom_torsion_atom_site_label_3
_geom_torsion_atom_site_label_4
_geom_torsion
N1 C1 C2 C3 -179.1(5)
C6 C1 C2 C3 0.8(7)
C1 C2 C3 C4 -1.1(9)
C2 C3 C4 C5 0.0(9)
C3 C4 C5 C6 1.3(8)
C4 C5 C6 C1 -1.5(7)
C4 C5 C6 C7 179.1(5)
C2 C1 C6 C5 0.4(7)
N1 C1 C6 C5 -179.7(4)
C2 C1 C6 C7 -180.0(4)
N1 C1 C6 C7 -0.1(5)
C5 C6 C7 C16 0.9(9)
C1 C6 C7 C16 -178.6(5)
C5 C6 C7 C8 179.2(5)
C1 C6 C7 C8 -0.3(5)
C16 C7 C8 N2 0.1(7)
C6 C7 C8 N2 -178.5(4)
C16 C7 C8 N1 179.2(4)
C6 C7 C8 N1 0.6(5)
N2 C9 C10 C11 -179.8(4)
C14 C9 C10 C11 1.8(6)
N2 C9 C10 C16 -1.8(6)
C14 C9 C10 C16 179.8(4)
C9 C10 C11 C12 -1.2(6)
C16 C10 C11 C12 -179.1(4)
C10 C11 C12 C13 0.0(7)
C10 C11 C12 Cl1 -179.9(3)
C11 C12 C13 C14 0.6(7)
Cl1 C12 C13 C14 -179.6(4)
C12 C13 C14 C9 0.1(7)
N2 C9 C14 C13 -179.8(4)
C10 C9 C14 C13 -1.3(7)
C8 C7 C16 C10 -0.3(6)
C6 C7 C16 C10 177.8(5)
C8 C7 C16 C17 -179.7(4)
C6 C7 C16 C17 -1.6(8)
C11 C10 C16 C7 179.0(4)
C9 C10 C16 C7 1.1(6)
C11 C10 C16 C17 -1.6(6)
C9 C10 C16 C17 -179.5(4)
C7 C16 C17 C22 105.6(5)
C10 C16 C17 C22 -73.7(6)
C7 C16 C17 C18 -71.2(6)
C10 C16 C17 C18 109.4(5)
C22 C17 C18 C19 0.5(7)
C16 C17 C18 C19 177.4(4)
C17 C18 C19 C20 -1.1(8)
C18 C19 C20 C21 1.0(9)
C19 C20 C21 C22 -0.3(8)
C20 C21 C22 C17 -0.3(8)
C18 C17 C22 C21 0.2(7)
C16 C17 C22 C21 -176.7(4)
N2 C8 N1 C1 178.5(4)
C7 C8 N1 C1 -0.6(5)
N2 C8 N1 C15 0.6(7)
C7 C8 N1 C15 -178.5(4)
C2 C1 N1 C8 -179.7(5)
C6 C1 N1 C8 0.4(5)
C2 C1 N1 C15 -1.8(8)
C6 C1 N1 C15 178.3(4)
N1 C8 N2 C9 -179.6(4)
C7 C8 N2 C9 -0.7(6)
C14 C9 N2 C8 180.0(4)
C10 C9 N2 C8 1.5(6)

loop_
_cod_related_entry_id
_cod_related_entry_database
_cod_related_entry_code
1 ChemSpider 30659444
